data_4518238
loop_
_publ_author_name
'Haags, Anja'
'Reichmann, Alexander'
'Fan, Qitang'
'Egger, Larissa'
'Kirschner, Hans'
'Naumann, Tim'
'Werner, Simon'
'Vollgraff, Tobias'
'Sundermeyer, J\"org'
'Eschmann, Lukas'
'Yang, Xiaosheng'
'Brandstetter, Dominik'
'Bocquet, Fran\,cois C.'
'Koller, Georg'
'Gottwald, Alexander'
'Richter, Mathias'
'Ramsey, Michael G.'
'Rohlfing, Michael'
'Puschnig, Peter'
'Gottfried, J. Michael'
'Soubatch, Serguei'
'Tautz, F. Stefan'

_publ_section_title
;
 Kekulene: On-Surface Synthesis, Orbital Structure, and Aromatic
 Stabilization
;
_journal_name_full 'ACS Nano'
_journal_paper_doi 10.1021/acsnano.0c06798
_journal_year 2020
_chemical_formula_moiety 'C48 H30, 2(C1 H1 Cl3)'
_chemical_formula_sum 'C50 H32 Cl6'
_chemical_formula_weight 845.45
_space_group_crystal_system monoclinic
_space_group_IT_number 14
_space_group_name_Hall '-P 2yn'
_space_group_name_H-M_alt 'P 1 21/n 1'
_atom_sites_solution_hydrogens geom
_atom_sites_solution_primary direct
_atom_sites_solution_secondary difmap
_audit_creation_method SHELXL-2018/3
_cell_angle_alpha 90
_cell_angle_beta 101.816(3)
_cell_angle_gamma 90
_cell_formula_units_Z 4
_cell_length_a 11.2943(4)
_cell_length_b 19.0183(6)
_cell_length_c 18.5286(8)
_cell_measurement_reflns_used 33418
_cell_measurement_temperature 100(2)
_cell_measurement_theta_max 75.96
_cell_measurement_theta_min 4.65
_cell_volume 3895.6(3)
_computing_cell_refinement
; 
X-Area Recipe 1.33.0.0 (STOE, 2015)
;
_computing_data_collection
; 
X-Area Pilatus3_SV 1.31.127.0 (STOE, 2016)
;
_computing_data_reduction
; 
X-Area Integrate 1.71.0.0 (STOE, 2016)
X-Area LANA 1.68.2.0 (STOE, 2016)
;
_computing_molecular_graphics
'DIAMOND 4 (H. Putz, K. Brandenburg, Crystal Impact GbR, Kreuzherrenstr. 102, 53227 Bonn, Germany)'
_computing_publication_material
; 
'WinGX 2018.3 (L.J. Farrugia, J. Appl. Cryst. 2012, 45, 849-854)'
'enCIFer (F. H. Allen, O. Johnson, G. P. Shields, B. R. Smith, M. Towler, J. Appl. Cryst. 2004, 37, 335-338.)'
'X-Area 1.81' 
;
_computing_structure_refinement 'SHELXL-2018/3 (Sheldrick, 2018)'
_computing_structure_solution 'SHELXT (Sheldrick, G. M. (2015). Acta Cryst. A71, 3-8.)'
_diffrn_ambient_temperature 100(2)
_diffrn_detector_area_resol_mean 5.81
_diffrn_measured_fraction_theta_full 0.998
_diffrn_measured_fraction_theta_max 0.998
_diffrn_measurement_device_type 'STOE STADIVARI'
_diffrn_measurement_method 'rotation method, \w scans'
_diffrn_radiation_type CuK\a
_diffrn_radiation_wavelength 1.54178
_diffrn_reflns_av_R_equivalents 0.0454
_diffrn_reflns_av_unetI/netI 0.0244
_diffrn_reflns_Laue_measured_fraction_full 0.998
_diffrn_reflns_Laue_measured_fraction_max 0.998
_diffrn_reflns_limit_h_max 13
_diffrn_reflns_limit_h_min -13
_diffrn_reflns_limit_k_max 22
_diffrn_reflns_limit_k_min -18
_diffrn_reflns_limit_l_max 21
_diffrn_reflns_limit_l_min -22
_diffrn_reflns_number 41798
_diffrn_reflns_point_group_measured_fraction_full 0.998
_diffrn_reflns_point_group_measured_fraction_max 0.998
_diffrn_reflns_theta_full 66.591
_diffrn_reflns_theta_max 66.591
_diffrn_reflns_theta_min 3.367
_diffrn_source 'GeniX 3D HF Cu'
_exptl_absorpt_coefficient_mu 4.308
_exptl_absorpt_correction_T_max 0.7359
_exptl_absorpt_correction_T_min 0.0643
_exptl_absorpt_correction_type multi-scan
_exptl_absorpt_process_details
; 
STOE LANA, absorption correction by scaling of reflection intensities.
;
_exptl_crystal_colour colourless
_exptl_crystal_density_diffrn 1.442
_exptl_crystal_density_method 'not measured'
_exptl_crystal_description needle
_exptl_crystal_F_000 1736
_exptl_crystal_size_max 0.153
_exptl_crystal_size_mid 0.142
_exptl_crystal_size_min 0.134
_refine_diff_density_max 1.102
_refine_diff_density_min -0.701
_refine_diff_density_rms 0.075
_refine_ls_extinction_method none
_refine_ls_goodness_of_fit_ref 1.019
_refine_ls_hydrogen_treatment constr
_refine_ls_matrix_type full
_refine_ls_number_parameters 505
_refine_ls_number_reflns 6873
_refine_ls_number_restraints 0
_refine_ls_restrained_S_all 1.019
_refine_ls_R_factor_all 0.0674
_refine_ls_R_factor_gt 0.0535
_refine_ls_shift/su_max 0.000
_refine_ls_shift/su_mean 0.000
_refine_ls_structure_factor_coef Fsqd
_refine_ls_weighting_details 'w=1/[\s^2^(Fo^2^)+(0.0994P)^2^+2.6173P] where P=(Fo^2^+2Fc^2^)/3'
_refine_ls_weighting_scheme calc
_refine_ls_wR_factor_gt 0.1462
_refine_ls_wR_factor_ref 0.1580
_reflns_Friedel_coverage 0.000
_reflns_number_gt 5457
_reflns_number_total 6873
_reflns_threshold_expression 'I > 2\s(I)'
_cod_data_source_file nn0c06798_si_004.cif
_cod_data_source_block swp148loesen
_cod_original_sg_symbol_H-M 'P 21/n'
_cod_database_code 4518238
_shelx_shelxl_version_number 2018/3
_shelx_space_group_comment
; 
The symmetry employed for this shelxl refinement is uniquely defined 
by the following loop, which should always be used as a source of 
symmetry information in preference to the above space-group names. 
They are only intended as comments. 
;

loop_
_space_group_symop_operation_xyz
'x, y, z'
'-x+1/2, y+1/2, -z+1/2'
'-x, -y, -z'
'x-1/2, -y-1/2, z-1/2'

loop_
_atom_site_label
_atom_site_type_symbol
_atom_site_fract_x
_atom_site_fract_y
_atom_site_fract_z
_atom_site_U_iso_or_equiv
_atom_site_adp_type
_atom_site_occupancy
_atom_site_site_symmetry_order
_atom_site_calc_flag
_atom_site_refinement_flags_posn
_atom_site_refinement_flags_adp
_atom_site_refinement_flags_occupancy
_atom_site_disorder_assembly
_atom_site_disorder_group
Cl1 Cl 0.22236(8) 0.31308(5) 0.23846(4) 0.0589(3) Uani 1 1 d . . . . .
C1 C -0.1043(2) 0.00046(13) 0.36361(14) 0.0237(5) Uani 1 1 d . . . . .
H1 H -0.172606 -0.003335 0.384093 0.028 Uiso 1 1 calc R U . . .
Cl2 Cl 0.39672(7) 0.24204(4) 0.35062(4) 0.0430(2) Uani 1 1 d . . . . .
C2 C -0.0992(2) -0.03631(13) 0.30041(14) 0.0252(5) Uani 1 1 d . . . . .
H2 H -0.162923 -0.065872 0.280030 0.030 Uiso 1 1 calc R U . . .
Cl3 Cl 0.24280(7) 0.16108(5) 0.23515(4) 0.0498(2) Uani 1 1 d . . . . .
C3 C 0.0001(2) -0.03013(13) 0.26602(14) 0.0250(5) Uani 1 1 d . . . . .
Cl4 Cl 0.96426(7) 0.25571(5) 0.34677(5) 0.0485(2) Uani 1 1 d . . . . .
C4 C 0.0977(2) 0.00919(14) 0.30073(14) 0.0256(5) Uani 1 1 d . . . . .
H4 H 0.165943 0.011682 0.280056 0.031 Uiso 1 1 calc R U . . .
Cl5 Cl 0.74595(7) 0.17292(4) 0.33765(4) 0.0451(2) Uani 1 1 d . . . . .
C5 C 0.0967(2) 0.04571(13) 0.36670(13) 0.0236(5) Uani 1 1 d . . . . .
Cl6 Cl 0.73491(6) 0.32311(4) 0.34527(4) 0.0402(2) Uani 1 1 d . . . . .
C6 C -0.0076(2) 0.04391(13) 0.39802(13) 0.0220(5) Uani 1 1 d . . . . .
C7 C 0.2002(2) 0.08535(14) 0.40173(14) 0.0277(6) Uani 1 1 d . . . . .
H7 H 0.269841 0.084489 0.382259 0.033 Uiso 1 1 calc R U . . .
C8 C 0.1984(2) 0.12415(14) 0.46287(14) 0.0272(6) Uani 1 1 d . . . . .
H8 H 0.266778 0.149522 0.484715 0.033 Uiso 1 1 calc R U . . .
C9 C 0.0929(2) 0.12661(13) 0.49426(13) 0.0240(5) Uani 1 1 d . . . . .
C10 C -0.0102(2) 0.08591(13) 0.46319(13) 0.0222(5) Uani 1 1 d . . . . .
C11 C -0.1107(2) 0.08910(13) 0.49755(13) 0.0240(5) Uani 1 1 d . . . . .
H11 H -0.178757 0.062034 0.479092 0.029 Uiso 1 1 calc R U . . .
C12 C -0.1099(2) 0.13159(13) 0.55794(14) 0.0248(5) Uani 1 1 d . . . . .
H12 H -0.177158 0.132228 0.579707 0.030 Uiso 1 1 calc R U . . .
C13 C -0.0097(2) 0.17394(13) 0.58731(13) 0.0247(5) Uani 1 1 d . . . . .
C14 C 0.0907(2) 0.16954(14) 0.55564(14) 0.0260(5) Uani 1 1 d . . . . .
H14 H 0.158958 0.195850 0.575606 0.031 Uiso 1 1 calc R U . . .
C15 C -0.0112(2) 0.22009(15) 0.65203(14) 0.0265(5) Uani 1 1 d . . . . .
H15 H -0.014679 0.197890 0.696270 0.032 Uiso 1 1 calc R U . . .
C16 C -0.0080(2) 0.28942(15) 0.65268(14) 0.0274(6) Uani 1 1 d . . . . .
H16 H -0.007724 0.311634 0.697425 0.033 Uiso 1 1 calc R U . . .
C17 C -0.0047(2) 0.33524(13) 0.58778(13) 0.0248(5) Uani 1 1 d . . . . .
C18 C 0.0956(2) 0.33879(14) 0.55635(14) 0.0263(5) Uani 1 1 d . . . . .
H18 H 0.164696 0.313808 0.577747 0.032 Uiso 1 1 calc R U . . .
C19 C 0.0966(2) 0.37907(14) 0.49289(14) 0.0250(5) Uani 1 1 d . . . . .
C20 C -0.0075(2) 0.41751(13) 0.45955(13) 0.0223(5) Uani 1 1 d . . . . .
C21 C -0.1080(2) 0.41583(13) 0.49420(13) 0.0239(5) Uani 1 1 d . . . . .
H21 H -0.176644 0.441882 0.474403 0.029 Uiso 1 1 calc R U . . .
C22 C -0.1060(2) 0.37625(13) 0.55685(13) 0.0249(5) Uani 1 1 d . . . . .
H22 H -0.172818 0.376701 0.578995 0.030 Uiso 1 1 calc R U . . .
C23 C 0.2011(2) 0.37906(15) 0.46017(15) 0.0309(6) Uani 1 1 d . . . . .
H23 H 0.270782 0.355821 0.483759 0.037 Uiso 1 1 calc R U . . .
C24 C 0.1999(2) 0.41229(15) 0.39556(15) 0.0306(6) Uani 1 1 d . . . . .
H24 H 0.268342 0.410874 0.374919 0.037 Uiso 1 1 calc R U . . .
C25 C 0.0953(2) 0.44952(14) 0.35851(14) 0.0256(5) Uani 1 1 d . . . . .
C26 C -0.0074(2) 0.45440(13) 0.39078(13) 0.0225(5) Uani 1 1 d . . . . .
C27 C -0.1054(2) 0.49557(13) 0.35426(14) 0.0245(5) Uani 1 1 d . . . . .
H27 H -0.172493 0.501593 0.375538 0.029 Uiso 1 1 calc R U . . .
C28 C -0.1033(2) 0.52705(13) 0.28748(14) 0.0263(5) Uani 1 1 d . . . . .
H28 H -0.168050 0.555034 0.265227 0.032 Uiso 1 1 calc R U . . .
C29 C 0.0932(2) 0.48062(14) 0.28920(15) 0.0286(6) Uani 1 1 d . . . . .
H29 H 0.160384 0.475863 0.267825 0.034 Uiso 1 1 calc R U . . .
C30 C -0.0050(2) 0.51770(13) 0.25227(14) 0.0271(5) Uani 1 1 d . . . . .
C31 C -0.0064(2) 0.54406(15) 0.17669(15) 0.0309(6) Uani 1 1 d . . . . .
H31 H -0.008192 0.592515 0.169770 0.037 Uiso 1 1 calc R U . . .
C32 C -0.0054(2) 0.50379(15) 0.11796(15) 0.0306(6) Uani 1 1 d . . . . .
H32 H 0.003454 0.526739 0.075063 0.037 Uiso 1 1 calc R U . . .
C33 C -0.0169(2) 0.42656(15) 0.11398(14) 0.0281(6) Uani 1 1 d . . . . .
C34 C -0.0890(2) 0.39014(15) 0.15555(14) 0.0271(6) Uani 1 1 d . . . . .
H34 H -0.131013 0.415444 0.185163 0.033 Uiso 1 1 calc R U . . .
C35 C -0.0983(2) 0.31838(14) 0.15321(14) 0.0260(5) Uani 1 1 d . . . . .
H35 H -0.146817 0.296064 0.181145 0.031 Uiso 1 1 calc R U . . .
C36 C -0.0361(2) 0.27749(15) 0.10956(14) 0.0260(5) Uani 1 1 d . . . . .
C37 C 0.0318(2) 0.31301(15) 0.06415(13) 0.0272(6) Uani 1 1 d . . . . .
C38 C 0.0393(2) 0.38754(15) 0.06773(14) 0.0296(6) Uani 1 1 d . . . . .
H38 H 0.083535 0.410888 0.037920 0.036 Uiso 1 1 calc R U . . .
C39 C 0.0938(2) 0.27280(16) 0.01822(14) 0.0322(6) Uani 1 1 d . . . . .
H39 H 0.135677 0.295991 -0.012999 0.039 Uiso 1 1 calc R U . . .
C40 C 0.0927(2) 0.20137(16) 0.01926(14) 0.0305(6) Uani 1 1 d . . . . .
H40 H 0.132567 0.176685 -0.011991 0.037 Uiso 1 1 calc R U . . .
C41 C 0.0316(2) 0.16327(15) 0.06742(13) 0.0278(6) Uani 1 1 d . . . . .
C42 C -0.0356(2) 0.20138(14) 0.11130(13) 0.0250(5) Uani 1 1 d . . . . .
C43 C -0.0957(2) 0.16274(14) 0.15801(14) 0.0259(5) Uani 1 1 d . . . . .
H43 H -0.142731 0.186550 0.185838 0.031 Uiso 1 1 calc R U . . .
C44 C -0.0866(2) 0.09131(14) 0.16336(14) 0.0267(6) Uani 1 1 d . . . . .
H44 H -0.127981 0.067572 0.194466 0.032 Uiso 1 1 calc R U . . .
C45 C -0.0156(2) 0.05253(14) 0.12269(14) 0.0274(6) Uani 1 1 d . . . . .
C46 C 0.0393(2) 0.08911(15) 0.07389(13) 0.0281(6) Uani 1 1 d . . . . .
H46 H 0.082514 0.064305 0.044539 0.034 Uiso 1 1 calc R U . . .
C47 C -0.0024(2) -0.02436(14) 0.13100(15) 0.0288(6) Uani 1 1 d . . . . .
H47 H 0.004925 -0.049544 0.089113 0.035 Uiso 1 1 calc R U . . .
C48 C 0.0002(2) -0.06155(14) 0.19236(14) 0.0281(6) Uani 1 1 d . . . . .
H48 H 0.002157 -0.110304 0.188930 0.034 Uiso 1 1 calc R U . . .
C49 C 0.2529(3) 0.23588(19) 0.29202(17) 0.0442(8) Uani 1 1 d . . . . .
H49 H 0.192165 0.231688 0.322707 0.053 Uiso 1 1 calc R U . . .
C50 C 0.8251(2) 0.24884(13) 0.37402(16) 0.0275(6) Uani 1 1 d . . . . .
H50 H 0.840174 0.246253 0.427953 0.033 Uiso 1 1 calc R U . . .

loop_
_atom_site_aniso_label
_atom_site_aniso_U_11
_atom_site_aniso_U_22
_atom_site_aniso_U_33
_atom_site_aniso_U_23
_atom_site_aniso_U_13
_atom_site_aniso_U_12
Cl1 0.0497(5) 0.0790(7) 0.0395(5) -0.0063(4) -0.0105(3) 0.0317(4)
C1 0.0222(11) 0.0216(13) 0.0287(13) 0.0040(10) 0.0087(10) 0.0023(9)
Cl2 0.0333(4) 0.0484(5) 0.0390(4) 0.0011(3) -0.0121(3) 0.0001(3)
C2 0.0219(11) 0.0217(13) 0.0317(14) -0.0021(10) 0.0051(10) 0.0004(9)
Cl3 0.0474(4) 0.0676(6) 0.0310(4) 0.0020(4) 0.0003(3) -0.0256(4)
C3 0.0262(12) 0.0217(13) 0.0282(14) 0.0004(10) 0.0081(10) 0.0041(10)
Cl4 0.0260(4) 0.0766(6) 0.0436(5) -0.0048(4) 0.0087(3) 0.0007(3)
C4 0.0224(12) 0.0293(14) 0.0268(13) 0.0002(11) 0.0089(10) 0.0041(10)
Cl5 0.0465(4) 0.0254(4) 0.0547(5) 0.0018(3) -0.0096(3) -0.0041(3)
C5 0.0226(12) 0.0254(13) 0.0235(13) 0.0028(10) 0.0066(10) 0.0036(9)
Cl6 0.0386(4) 0.0283(4) 0.0488(5) -0.0048(3) -0.0023(3) 0.0054(3)
C6 0.0224(11) 0.0213(13) 0.0225(13) 0.0037(10) 0.0049(10) 0.0050(9)
C7 0.0209(12) 0.0368(15) 0.0267(13) 0.0007(11) 0.0077(10) 0.0018(10)
C8 0.0219(12) 0.0341(15) 0.0247(13) -0.0009(11) 0.0030(10) -0.0035(10)
C9 0.0241(12) 0.0269(13) 0.0214(13) 0.0048(10) 0.0052(10) 0.0028(10)
C10 0.0238(11) 0.0226(13) 0.0204(12) 0.0052(10) 0.0050(9) 0.0033(9)
C11 0.0233(12) 0.0240(13) 0.0248(13) 0.0035(10) 0.0050(10) 0.0027(9)
C12 0.0248(12) 0.0272(13) 0.0245(13) 0.0052(10) 0.0100(10) 0.0031(10)
C13 0.0286(13) 0.0276(14) 0.0182(12) 0.0054(10) 0.0053(10) 0.0047(10)
C14 0.0252(12) 0.0298(14) 0.0228(13) 0.0005(10) 0.0044(10) 0.0007(10)
C15 0.0278(13) 0.0339(15) 0.0190(13) 0.0035(11) 0.0074(10) 0.0024(10)
C16 0.0282(13) 0.0372(16) 0.0174(12) -0.0036(11) 0.0060(10) -0.0007(11)
C17 0.0296(13) 0.0242(13) 0.0204(13) -0.0045(10) 0.0046(10) -0.0042(10)
C18 0.0250(12) 0.0304(14) 0.0224(13) -0.0018(11) 0.0021(10) -0.0008(10)
C19 0.0243(12) 0.0276(14) 0.0227(13) -0.0033(10) 0.0037(10) -0.0036(10)
C20 0.0245(12) 0.0206(12) 0.0210(12) -0.0046(10) 0.0030(9) -0.0038(9)
C21 0.0231(12) 0.0224(13) 0.0259(13) -0.0009(10) 0.0041(10) -0.0022(9)
C22 0.0244(12) 0.0278(14) 0.0233(13) -0.0049(10) 0.0068(10) -0.0053(10)
C23 0.0226(12) 0.0408(16) 0.0280(14) 0.0039(12) 0.0021(10) 0.0035(11)
C24 0.0208(12) 0.0408(16) 0.0319(14) 0.0049(12) 0.0094(11) -0.0002(11)
C25 0.0236(12) 0.0269(14) 0.0261(13) 0.0005(10) 0.0046(10) -0.0040(10)
C26 0.0226(12) 0.0198(12) 0.0244(13) -0.0021(10) 0.0032(10) -0.0057(9)
C27 0.0240(12) 0.0221(13) 0.0285(13) -0.0003(10) 0.0083(10) -0.0025(9)
C28 0.0244(12) 0.0203(13) 0.0342(14) 0.0038(11) 0.0059(10) -0.0007(9)
C29 0.0251(12) 0.0298(14) 0.0325(14) 0.0050(11) 0.0094(11) -0.0046(10)
C30 0.0282(12) 0.0231(13) 0.0305(14) 0.0037(11) 0.0073(11) -0.0044(10)
C31 0.0269(13) 0.0283(14) 0.0382(16) 0.0148(12) 0.0084(11) 0.0014(10)
C32 0.0254(12) 0.0370(16) 0.0299(14) 0.0161(12) 0.0062(11) 0.0035(11)
C33 0.0225(12) 0.0381(15) 0.0223(13) 0.0105(11) 0.0012(10) 0.0027(10)
C34 0.0211(12) 0.0371(15) 0.0233(13) 0.0035(11) 0.0048(10) 0.0022(10)
C35 0.0216(11) 0.0350(15) 0.0220(13) 0.0058(11) 0.0061(10) -0.0007(10)
C36 0.0175(11) 0.0393(15) 0.0190(12) 0.0042(11) -0.0011(9) 0.0018(10)
C37 0.0213(12) 0.0423(16) 0.0165(12) 0.0052(11) 0.0000(10) 0.0020(10)
C38 0.0219(12) 0.0461(17) 0.0200(13) 0.0132(12) 0.0021(10) 0.0003(11)
C39 0.0251(13) 0.0527(18) 0.0188(13) 0.0059(12) 0.0045(10) -0.0018(12)
C40 0.0252(12) 0.0467(17) 0.0199(13) -0.0010(12) 0.0055(10) 0.0045(11)
C41 0.0205(11) 0.0440(16) 0.0168(12) -0.0009(11) -0.0011(9) 0.0010(10)
C42 0.0188(11) 0.0377(15) 0.0167(12) 0.0001(11) -0.0004(9) 0.0001(10)
C43 0.0202(11) 0.0348(15) 0.0227(13) -0.0031(11) 0.0041(10) 0.0009(10)
C44 0.0202(11) 0.0372(15) 0.0232(13) -0.0006(11) 0.0055(10) -0.0020(10)
C45 0.0213(12) 0.0372(16) 0.0217(13) -0.0066(11) 0.0001(10) -0.0019(10)
C46 0.0248(12) 0.0406(16) 0.0180(12) -0.0059(11) 0.0027(10) 0.0021(10)
C47 0.0230(12) 0.0356(15) 0.0276(14) -0.0127(11) 0.0051(10) -0.0001(10)
C48 0.0250(12) 0.0274(14) 0.0334(15) -0.0098(12) 0.0092(10) -0.0021(10)
C49 0.0225(14) 0.082(2) 0.0274(16) -0.0016(15) 0.0023(12) -0.0023(14)
C50 0.0267(13) 0.0288(14) 0.0251(14) -0.0009(10) 0.0007(11) 0.0000(10)

loop_
_atom_type_symbol
_atom_type_description
_atom_type_scat_dispersion_real
_atom_type_scat_dispersion_imag
_atom_type_scat_source
C C 0.0181 0.0091 'International Tables Vol C Tables 4.2.6.8 and 6.1.1.4'
H H 0.0000 0.0000 'International Tables Vol C Tables 4.2.6.8 and 6.1.1.4'
Cl Cl 0.3639 0.7018 'International Tables Vol C Tables 4.2.6.8 and 6.1.1.4'

loop_
_geom_angle_atom_site_label_1
_geom_angle_atom_site_label_2
_geom_angle_atom_site_label_3
_geom_angle
_geom_angle_site_symmetry_1
_geom_angle_site_symmetry_3
_geom_angle_publ_flag
C2 C1 C6 121.3(2) . . ?
C1 C2 C3 121.3(2) . . ?
C4 C3 C2 118.1(2) . . ?
C4 C3 C48 119.7(2) . . ?
C2 C3 C48 122.2(2) . . ?
C3 C4 C5 121.7(2) . . ?
C4 C5 C6 119.9(2) . . ?
C4 C5 C7 120.2(2) . . ?
C6 C5 C7 119.9(2) . . ?
C1 C6 C5 117.4(2) . . ?
C1 C6 C10 123.4(2) . . ?
C5 C6 C10 119.2(2) . . ?
C8 C7 C5 121.0(2) . . ?
C7 C8 C9 120.9(2) . . ?
C14 C9 C10 119.8(2) . . ?
C14 C9 C8 120.2(2) . . ?
C10 C9 C8 120.0(2) . . ?
C11 C10 C9 117.5(2) . . ?
C11 C10 C6 123.6(2) . . ?
C9 C10 C6 118.8(2) . . ?
C12 C11 C10 121.3(2) . . ?
C11 C12 C13 121.4(2) . . ?
C14 C13 C12 117.8(2) . . ?
C14 C13 C15 121.5(2) . . ?
C12 C13 C15 120.6(2) . . ?
C13 C14 C9 122.1(2) . . ?
C16 C15 C13 126.3(2) . . ?
C15 C16 C17 125.6(2) . . ?
C18 C17 C22 118.1(2) . . ?
C18 C17 C16 121.8(2) . . ?
C22 C17 C16 120.0(2) . . ?
C17 C18 C19 121.9(2) . . ?
C18 C19 C20 119.9(2) . . ?
C18 C19 C23 120.2(2) . . ?
C20 C19 C23 119.9(2) . . ?
C21 C20 C19 117.6(2) . . ?
C21 C20 C26 123.6(2) . . ?
C19 C20 C26 118.8(2) . . ?
C22 C21 C20 121.2(2) . . ?
C21 C22 C17 121.1(2) . . ?
C24 C23 C19 121.0(2) . . ?
C23 C24 C25 121.0(2) . . ?
C29 C25 C26 119.7(2) . . ?
C29 C25 C24 120.3(2) . . ?
C26 C25 C24 120.0(2) . . ?
C27 C26 C25 117.7(2) . . ?
C27 C26 C20 123.2(2) . . ?
C25 C26 C20 119.1(2) . . ?
C28 C27 C26 121.0(2) . . ?
C27 C28 C30 121.4(2) . . ?
C30 C29 C25 122.1(2) . . ?
C29 C30 C28 117.8(2) . . ?
C29 C30 C31 119.7(2) . . ?
C28 C30 C31 122.5(2) . . ?
C32 C31 C30 125.2(3) . . ?
C31 C32 C33 126.7(2) . . ?
C38 C33 C34 117.7(3) . . ?
C38 C33 C32 121.3(2) . . ?
C34 C33 C32 121.1(2) . . ?
C35 C34 C33 121.4(2) . . ?
C34 C35 C36 121.6(2) . . ?
C35 C36 C37 118.1(3) . . ?
C35 C36 C42 122.7(2) . . ?
C37 C36 C42 119.2(2) . . ?
C36 C37 C38 118.7(2) . . ?
C36 C37 C39 119.2(3) . . ?
C38 C37 C39 122.0(2) . . ?
C33 C38 C37 122.3(2) . . ?
C40 C39 C37 121.3(2) . . ?
C39 C40 C41 121.4(2) . . ?
C46 C41 C42 119.4(2) . . ?
C46 C41 C40 121.8(2) . . ?
C42 C41 C40 118.7(3) . . ?
C43 C42 C41 117.8(2) . . ?
C43 C42 C36 122.3(2) . . ?
C41 C42 C36 119.9(2) . . ?
C44 C43 C42 121.6(2) . . ?
C43 C44 C45 121.5(2) . . ?
C46 C45 C44 117.7(3) . . ?
C46 C45 C47 121.1(2) . . ?
C44 C45 C47 121.2(2) . . ?
C45 C46 C41 121.8(2) . . ?
C48 C47 C45 126.8(2) . . ?
C47 C48 C3 124.3(2) . . ?
Cl3 C49 Cl2 111.16(18) . . ?
Cl3 C49 Cl1 110.75(17) . . ?
Cl2 C49 Cl1 109.90(18) . . ?
Cl4 C50 Cl5 111.50(15) . . ?
Cl4 C50 Cl6 110.54(15) . . ?
Cl5 C50 Cl6 109.04(15) . . ?

loop_
_geom_bond_atom_site_label_1
_geom_bond_atom_site_label_2
_geom_bond_distance
_geom_bond_site_symmetry_2
_geom_bond_publ_flag
Cl1 C49 1.766(4) . ?
C1 C2 1.375(4) . ?
C1 C6 1.413(3) . ?
Cl2 C49 1.763(3) . ?
C2 C3 1.404(3) . ?
Cl3 C49 1.760(4) . ?
C3 C4 1.377(4) . ?
C3 C48 1.490(3) . ?
Cl4 C50 1.752(3) . ?
C4 C5 1.408(3) . ?
Cl5 C50 1.758(3) . ?
C5 C6 1.416(3) . ?
C5 C7 1.430(3) . ?
Cl6 C50 1.759(3) . ?
C6 C10 1.453(3) . ?
C7 C8 1.356(4) . ?
C8 C9 1.430(3) . ?
C9 C14 1.404(4) . ?
C9 C10 1.419(3) . ?
C10 C11 1.412(3) . ?
C11 C12 1.379(4) . ?
C12 C13 1.405(4) . ?
C13 C14 1.382(3) . ?
C13 C15 1.489(4) . ?
C15 C16 1.319(4) . ?
C16 C17 1.492(4) . ?
C17 C18 1.378(3) . ?
C17 C22 1.406(4) . ?
C18 C19 1.405(4) . ?
C19 C20 1.415(3) . ?
C19 C23 1.433(3) . ?
C20 C21 1.414(3) . ?
C20 C26 1.455(3) . ?
C21 C22 1.380(3) . ?
C23 C24 1.351(4) . ?
C24 C25 1.427(3) . ?
C25 C29 1.410(4) . ?
C25 C26 1.413(3) . ?
C26 C27 1.410(3) . ?
C27 C28 1.379(4) . ?
C28 C30 1.409(3) . ?
C29 C30 1.372(4) . ?
C30 C31 1.484(4) . ?
C31 C32 1.333(4) . ?
C32 C33 1.475(4) . ?
C33 C38 1.382(4) . ?
C33 C34 1.412(3) . ?
C34 C35 1.369(4) . ?
C35 C36 1.408(4) . ?
C36 C37 1.420(4) . ?
C36 C42 1.448(4) . ?
C37 C38 1.421(4) . ?
C37 C39 1.429(4) . ?
C39 C40 1.359(4) . ?
C40 C41 1.432(4) . ?
C41 C46 1.417(4) . ?
C41 C42 1.419(4) . ?
C42 C43 1.411(3) . ?
C43 C44 1.364(4) . ?
C44 C45 1.415(3) . ?
C45 C46 1.384(4) . ?
C45 C47 1.475(4) . ?
C47 C48 1.334(4) . ?

loop_
_geom_torsion_atom_site_label_1
_geom_torsion_atom_site_label_2
_geom_torsion_atom_site_label_3
_geom_torsion_atom_site_label_4
_geom_torsion
_geom_torsion_site_symmetry_1
_geom_torsion_site_symmetry_2
_geom_torsion_site_symmetry_3
_geom_torsion_site_symmetry_4
_geom_torsion_publ_flag
C6 C1 C2 C3 -2.4(4) . . . . ?
C1 C2 C3 C4 5.5(4) . . . . ?
C1 C2 C3 C48 -171.4(2) . . . . ?
C2 C3 C4 C5 -3.5(4) . . . . ?
C48 C3 C4 C5 173.5(2) . . . . ?
C3 C4 C5 C6 -1.5(4) . . . . ?
C3 C4 C5 C7 179.2(2) . . . . ?
C2 C1 C6 C5 -2.7(4) . . . . ?
C2 C1 C6 C10 177.6(2) . . . . ?
C4 C5 C6 C1 4.6(3) . . . . ?
C7 C5 C6 C1 -176.2(2) . . . . ?
C4 C5 C6 C10 -175.6(2) . . . . ?
C7 C5 C6 C10 3.6(4) . . . . ?
C4 C5 C7 C8 176.1(2) . . . . ?
C6 C5 C7 C8 -3.1(4) . . . . ?
C5 C7 C8 C9 0.0(4) . . . . ?
C7 C8 C9 C14 -177.1(2) . . . . ?
C7 C8 C9 C10 2.5(4) . . . . ?
C14 C9 C10 C11 -1.8(4) . . . . ?
C8 C9 C10 C11 178.5(2) . . . . ?
C14 C9 C10 C6 177.7(2) . . . . ?
C8 C9 C10 C6 -2.0(4) . . . . ?
C1 C6 C10 C11 -1.8(4) . . . . ?
C5 C6 C10 C11 178.4(2) . . . . ?
C1 C6 C10 C9 178.7(2) . . . . ?
C5 C6 C10 C9 -1.1(3) . . . . ?
C9 C10 C11 C12 1.6(4) . . . . ?
C6 C10 C11 C12 -177.9(2) . . . . ?
C10 C11 C12 C13 0.6(4) . . . . ?
C11 C12 C13 C14 -2.7(4) . . . . ?
C11 C12 C13 C15 179.3(2) . . . . ?
C12 C13 C14 C9 2.5(4) . . . . ?
C15 C13 C14 C9 -179.5(2) . . . . ?
C10 C9 C14 C13 -0.2(4) . . . . ?
C8 C9 C14 C13 179.5(2) . . . . ?
C14 C13 C15 C16 67.0(4) . . . . ?
C12 C13 C15 C16 -115.1(3) . . . . ?
C13 C15 C16 C17 1.3(4) . . . . ?
C15 C16 C17 C18 -69.8(3) . . . . ?
C15 C16 C17 C22 110.0(3) . . . . ?
C22 C17 C18 C19 -3.2(4) . . . . ?
C16 C17 C18 C19 176.6(2) . . . . ?
C17 C18 C19 C20 0.1(4) . . . . ?
C17 C18 C19 C23 -177.4(2) . . . . ?
C18 C19 C20 C21 2.6(4) . . . . ?
C23 C19 C20 C21 -179.9(2) . . . . ?
C18 C19 C20 C26 -175.3(2) . . . . ?
C23 C19 C20 C26 2.2(4) . . . . ?
C19 C20 C21 C22 -2.1(4) . . . . ?
C26 C20 C21 C22 175.7(2) . . . . ?
C20 C21 C22 C17 -1.1(4) . . . . ?
C18 C17 C22 C21 3.7(4) . . . . ?
C16 C17 C22 C21 -176.1(2) . . . . ?
C18 C19 C23 C24 174.0(3) . . . . ?
C20 C19 C23 C24 -3.5(4) . . . . ?
C19 C23 C24 C25 1.1(4) . . . . ?
C23 C24 C25 C29 -176.5(3) . . . . ?
C23 C24 C25 C26 2.5(4) . . . . ?
C29 C25 C26 C27 -5.0(4) . . . . ?
C24 C25 C26 C27 176.0(2) . . . . ?
C29 C25 C26 C20 175.3(2) . . . . ?
C24 C25 C26 C20 -3.7(4) . . . . ?
C21 C20 C26 C27 3.9(4) . . . . ?
C19 C20 C26 C27 -178.3(2) . . . . ?
C21 C20 C26 C25 -176.4(2) . . . . ?
C19 C20 C26 C25 1.4(3) . . . . ?
C25 C26 C27 C28 3.2(4) . . . . ?
C20 C26 C27 C28 -177.1(2) . . . . ?
C26 C27 C28 C30 1.8(4) . . . . ?
C26 C25 C29 C30 1.9(4) . . . . ?
C24 C25 C29 C30 -179.1(3) . . . . ?
C25 C29 C30 C28 3.0(4) . . . . ?
C25 C29 C30 C31 -174.8(2) . . . . ?
C27 C28 C30 C29 -4.9(4) . . . . ?
C27 C28 C30 C31 172.8(2) . . . . ?
C29 C30 C31 C32 63.7(4) . . . . ?
C28 C30 C31 C32 -114.0(3) . . . . ?
C30 C31 C32 C33 7.6(4) . . . . ?
C31 C32 C33 C38 -148.9(3) . . . . ?
C31 C32 C33 C34 33.3(4) . . . . ?
C38 C33 C34 C35 3.3(4) . . . . ?
C32 C33 C34 C35 -178.8(2) . . . . ?
C33 C34 C35 C36 0.3(4) . . . . ?
C34 C35 C36 C37 -3.6(4) . . . . ?
C34 C35 C36 C42 174.2(2) . . . . ?
C35 C36 C37 C38 3.3(3) . . . . ?
C42 C36 C37 C38 -174.5(2) . . . . ?
C35 C36 C37 C39 -178.8(2) . . . . ?
C42 C36 C37 C39 3.4(3) . . . . ?
C34 C33 C38 C37 -3.5(4) . . . . ?
C32 C33 C38 C37 178.6(2) . . . . ?
C36 C37 C38 C33 0.2(4) . . . . ?
C39 C37 C38 C33 -177.6(2) . . . . ?
C36 C37 C39 C40 -2.5(4) . . . . ?
C38 C37 C39 C40 175.3(2) . . . . ?
C37 C39 C40 C41 -1.3(4) . . . . ?
C39 C40 C41 C46 -174.0(2) . . . . ?
C39 C40 C41 C42 4.1(4) . . . . ?
C46 C41 C42 C43 -2.2(3) . . . . ?
C40 C41 C42 C43 179.6(2) . . . . ?
C46 C41 C42 C36 175.0(2) . . . . ?
C40 C41 C42 C36 -3.1(3) . . . . ?
C35 C36 C42 C43 -1.2(3) . . . . ?
C37 C36 C42 C43 176.6(2) . . . . ?
C35 C36 C42 C41 -178.3(2) . . . . ?
C37 C36 C42 C41 -0.6(3) . . . . ?
C41 C42 C43 C44 2.4(4) . . . . ?
C36 C42 C43 C44 -174.8(2) . . . . ?
C42 C43 C44 C45 0.5(4) . . . . ?
C43 C44 C45 C46 -3.5(4) . . . . ?
C43 C44 C45 C47 177.6(2) . . . . ?
C44 C45 C46 C41 3.7(4) . . . . ?
C47 C45 C46 C41 -177.4(2) . . . . ?
C42 C41 C46 C45 -0.8(4) . . . . ?
C40 C41 C46 C45 177.3(2) . . . . ?
C46 C45 C47 C48 147.6(3) . . . . ?
C44 C45 C47 C48 -33.5(4) . . . . ?
C45 C47 C48 C3 -5.3(4) . . . . ?
C4 C3 C48 C47 -65.9(4) . . . . ?
C2 C3 C48 C47 111.0(3) . . . . ?
